data_7720639
loop_
_publ_author_name
'Obenl&#xfc;neschlo&#xdf;, Jorit'
'Nies, Cara-Lena'
'Gock, Michael'
'Unkrig-Bau, Michael'
'Huster, Jan-Niklas'
'Nolan, Michael'
'Devi, Anjana'

_publ_section_title
;
 Ruthenium(II) carbonyl amidates - a new class of precursors for atomic
 layer deposition.
;
_journal_issue 10
_journal_name_full 'Dalton transactions (Cambridge, England : 2003)'
_journal_page_first 4046
_journal_page_last 4050
_journal_paper_doi 10.1039/d5dt02610e
_journal_volume 55
_journal_year 2026
_chemical_formula_moiety 'C18 H32 N2 O4 Ru'
_chemical_formula_sum 'C18 H32 N2 O4 Ru'
_chemical_formula_weight 441.52
_chemical_melting_point 377
_chemical_name_common 'Ruthenium dicarbonyl bisamidate'
_chemical_name_systematic Ru(tBuiPrAD)2(CO)2
_space_group_crystal_system monoclinic
_space_group_IT_number 14
_space_group_name_Hall '-P 2ybc'
_space_group_name_H-M_alt 'P 1 21/c 1'
_atom_sites_solution_hydrogens geom
_atom_sites_solution_primary dual
_audit_creation_date 2025-09-13
_audit_creation_method
;
Olex2 1.5
(compiled 2025.05.31 svn.r86d253d1 for OlexSys, GUI svn.r7254)
;
_audit_update_record
;
2025-09-13 deposited with the CCDC.	2026-01-12 downloaded from the CCDC.
;
_cell_angle_alpha 90
_cell_angle_beta 108.662(2)
_cell_angle_gamma 90
_cell_formula_units_Z 4
_cell_length_a 14.9411(2)
_cell_length_b 7.74730(10)
_cell_length_c 19.6643(3)
_cell_measurement_reflns_used 23176
_cell_measurement_temperature 100
_cell_measurement_theta_max 75.8380
_cell_measurement_theta_min 3.0940
_cell_volume 2156.53(6)
_computing_cell_refinement 'CrysAlisPro 1.171.40.67a (Rigaku OD, 2019)'
_computing_data_collection 'CrysAlisPro 1.171.40.67a (Rigaku OD, 2019)'
_computing_data_reduction 'CrysAlisPro 1.171.40.67a (Rigaku OD, 2019)'
_computing_molecular_graphics 'Olex2 1.5 (Dolomanov et al., 2009)'
_computing_publication_material 'Olex2 1.5 (Dolomanov et al., 2009)'
_computing_structure_refinement 'SHELXL 2019/3 (Sheldrick, 2015)'
_computing_structure_solution 'SHELXT 2018/2 (Sheldrick, 2018)'
_diffrn_ambient_environment N~2~
_diffrn_ambient_temperature 100
_diffrn_detector 'Hybrid Pixel Array Detector'
_diffrn_detector_area_resol_mean 10.0000
_diffrn_detector_type HyPix
_diffrn_measured_fraction_theta_full 1.000
_diffrn_measured_fraction_theta_max 0.972
_diffrn_measurement_details
;
List of Runs (angles in degrees, time in seconds):

  # Type    Start    End  Width  t~exp~   \w     \q     \k     \f   Frames
#--------------------------------------------------------------------------
  1  \w     83.00 178.00   0.50    0.16    --  105.91  77.00  30.00  190
  2  \w     93.00 178.00   0.50    0.16    --  105.91  30.00  30.00  170
  3  \w    101.00 178.00   0.50    0.16    --  105.91  78.00 -43.00  154
  4  \w     93.00 178.00   0.50    0.16    --  105.91  30.00 -60.00  170
  5  \w     92.00 178.00   0.50    0.16    --  105.91  15.00 -90.00  172
  6  \w     93.00 178.00   0.50    0.16    --  105.91  45.00-150.00  170
  7  \w   -108.00 -19.00   0.50    0.16    --  -91.75  78.00 -43.00  178
  8  \w    -68.00 -19.00   0.50    0.16    --  -91.75  61.00-150.00   98
  9  \w    -48.00 -20.00   0.50    0.16    --  -91.75  45.00 -90.00   56
 10  \w    -48.00 -20.00   0.50    0.16    --  -91.75  45.00 -60.00   56
 11  \w    -48.00 -20.00   0.50    0.16    --  -91.75  45.00 -30.00   56
 12  \w    -48.00 -20.00   0.50    0.16    --  -91.75  45.00-120.00   56
 13  \w    -48.00 -20.00   0.50    0.16    --  -91.75  45.00  30.00   56
 14  \w    -48.00 -20.00   0.50    0.16    --  -91.75  45.00  60.00   56
 15  \w    -48.00 -20.00   0.50    0.16    --  -91.75  45.00  90.00   56
 16  \w    -68.00 -19.00   0.50    0.16    --  -91.75  61.00 150.00   98
 17  \w   -119.00 -24.00   0.50    0.05    --  -47.03 -77.00 150.00  190
 18  \w   -119.00 -24.00   0.50    0.05    --  -47.03 -77.00  90.00  190
 19  \w   -119.00 -24.00   0.50    0.05    --  -47.03 -77.00  30.00  190
 20  \w   -119.00 -24.00   0.50    0.05    --  -47.03 -77.00 -60.00  190
 21  \w   -118.00 -32.00   0.50    0.05    --  -47.03 -57.00 -60.00  172
 22  \w   -118.00 -32.00   0.50    0.05    --  -47.03 -57.00-150.00  172
 23  \w   -163.00 -79.00   0.50    0.16    --  -91.75 -78.00-169.00  168
 24  \w   -163.00 -69.00   0.50    0.16    --  -91.75 -77.00-120.00  188
 25  \w   -163.00 -79.00   0.50    0.16    --  -91.75 -45.00-120.00  168
 26  \w   -163.00 -79.00   0.50    0.16    --  -91.75 -45.00  60.00  168
 27  \w   -166.00 -79.00   0.50    0.16    --  -91.75 -30.00  90.00  174
 28  \w   -166.00 -79.00   0.50    0.16    --  -91.75 -30.00 120.00  174
 29  \w   -119.00 -73.00   0.50    0.05    --  -47.03-125.00   0.00   92
 30  \w    -70.00  26.00   0.50    0.05    --  -47.03  78.00 -43.00  192
 31  \w    -23.00  28.00   0.50    0.05    --  -47.03  19.00-120.00  102
 32  \w   -119.00 -73.00   0.50    0.05    --  -47.03-125.00  30.00   92
 33  \w     34.00 112.00   0.50    0.16    --  105.91-125.00 -30.00  156
 34  \w     33.00 102.00   0.50    0.16    --  105.91 -94.00  30.00  138
 35  \w     33.00  74.00   0.50    0.16    --  105.91 -61.00  60.00   82
 36  \w    -21.00  70.00   0.50    0.05    --   47.03 -78.00-169.00  182
 37  \w     33.00 114.00   0.50    0.16    --  105.91 -78.00-169.00  162
 38  \w     33.00  74.00   0.50    0.16    --  105.91 -61.00-150.00   82
;
_diffrn_measurement_device 'four-circle diffractometer'
_diffrn_measurement_device_type 'XtaLAB Synergy, Dualflex, HyPix'
_diffrn_measurement_method '\w scans'
_diffrn_orient_matrix_type 'CrysAlisPro convention (1999,Acta A55,543-557)'
_diffrn_orient_matrix_UB_11 0.0472875000
_diffrn_orient_matrix_UB_12 -0.0481686000
_diffrn_orient_matrix_UB_13 -0.0564919000
_diffrn_orient_matrix_UB_21 0.0437191000
_diffrn_orient_matrix_UB_22 -0.1610977000
_diffrn_orient_matrix_UB_23 0.0440135000
_diffrn_orient_matrix_UB_31 -0.0877063000
_diffrn_orient_matrix_UB_32 -0.1061499000
_diffrn_orient_matrix_UB_33 -0.0414027000
_diffrn_radiation_monochromator mirror
_diffrn_radiation_probe x-ray
_diffrn_radiation_type 'Cu K\a'
_diffrn_radiation_wavelength 1.54184
_diffrn_reflns_av_R_equivalents 0.0840
_diffrn_reflns_av_unetI/netI 0.0334
_diffrn_reflns_Laue_measured_fraction_full 1.000
_diffrn_reflns_Laue_measured_fraction_max 0.972
_diffrn_reflns_limit_h_max 18
_diffrn_reflns_limit_h_min -18
_diffrn_reflns_limit_k_max 9
_diffrn_reflns_limit_k_min -9
_diffrn_reflns_limit_l_max 24
_diffrn_reflns_limit_l_min -23
_diffrn_reflns_number 37559
_diffrn_reflns_point_group_measured_fraction_full 1.000
_diffrn_reflns_point_group_measured_fraction_max 0.972
_diffrn_reflns_theta_full 67.684
_diffrn_reflns_theta_max 76.649
_diffrn_reflns_theta_min 3.122
_diffrn_source 'micro-focus sealed X-ray tube'
_diffrn_source_type 'PhotonJet (Cu) X-ray Source'
_exptl_absorpt_coefficient_mu 6.066
_exptl_absorpt_correction_T_max 0.890
_exptl_absorpt_correction_T_min 0.165
_exptl_absorpt_correction_type gaussian
_exptl_absorpt_process_details
;
CrysAlisPro 1.171.40.67a (Rigaku Oxford Diffraction, 2019)
Numerical absorption correction based on gaussian integration over
			a multifaceted crystal model
Empirical absorption correction using spherical harmonics,
 implemented in SCALE3 ABSPACK scaling algorithm.
;
_exptl_crystal_colour 'clear light yellow'
_exptl_crystal_colour_lustre clear
_exptl_crystal_colour_modifier light
_exptl_crystal_colour_primary yellow
_exptl_crystal_density_diffrn 1.360
_exptl_crystal_description block
_exptl_crystal_F_000 920
_exptl_crystal_recrystallization_method 'Re-crystallisation from solvent: hexane'
_exptl_crystal_size_max 0.342
_exptl_crystal_size_mid 0.274
_exptl_crystal_size_min 0.168
_refine_diff_density_max 1.312
_refine_diff_density_min -0.702
_refine_diff_density_rms 0.090
_refine_ls_extinction_method none
_refine_ls_goodness_of_fit_ref 1.096
_refine_ls_hydrogen_treatment constr
_refine_ls_matrix_type full
_refine_ls_number_parameters 236
_refine_ls_number_reflns 4413
_refine_ls_number_restraints 0
_refine_ls_restrained_S_all 1.096
_refine_ls_R_factor_all 0.0368
_refine_ls_R_factor_gt 0.0339
_refine_ls_shift/su_max 0.002
_refine_ls_shift/su_mean 0.000
_refine_ls_structure_factor_coef Fsqd
_refine_ls_weighting_details 'w=1/[\s^2^(Fo^2^)+(0.0526P)^2^+1.4808P] where P=(Fo^2^+2Fc^2^)/3'
_refine_ls_weighting_scheme calc
_refine_ls_wR_factor_gt 0.0897
_refine_ls_wR_factor_ref 0.0919
_reflns_Friedel_coverage 0.000
_reflns_number_gt 4029
_reflns_number_total 4413
_reflns_threshold_expression 'I > 2\s(I)'
_cod_data_source_file d5dt02610e2.cif
_cod_data_source_block jo-hp-051-2maybe_auto
_cod_database_code 7720639
_shelx_shelxl_version_number 2019/3
_chemical_oxdiff_formula RuN2O4C18H32
_shelx_space_group_comment
;
The symmetry employed for this shelxl refinement is uniquely defined
by the following loop, which should always be used as a source of
symmetry information in preference to the above space-group names.
They are only intended as comments.
;
_olex2_refinement_description
;
1. Fixed Uiso
 At 1.2 times of:
  All C(H) groups
 At 1.5 times of:
  All C(H,H,H) groups
2.a Ternary CH refined with riding coordinates:
 C10(H10), C2(H2)
2.b Idealised Me refined as rotating group:
 C14(H14A,H14B,H14C), C12(H12A,H12B,H12C), C7(H7A,H7B,H7C), C8(H8A,H8B,H8C),
 C15(H15A,H15B,H15C), C11(H11A,H11B,H11C), C16(H16A,H16B,H16C), C6(H6A,H6B,H6C),
  C3(H3A,H3B,H3C), C4(H4A,H4B,H4C)
;
_olex2_submission_special_instructions 'No special instructions were received'
_oxdiff_exptl_absorpt_empirical_details
;
Empirical correction (ABSPACK) includes:
- Absorption correction using spherical harmonics
- Frame scaling
;
_oxdiff_exptl_absorpt_empirical_full_max 2.236
_oxdiff_exptl_absorpt_empirical_full_min 0.542

loop_
_space_group_symop_operation_xyz
'x, y, z'
'-x, y+1/2, -z+1/2'
'-x, -y, -z'
'x, -y-1/2, z-1/2'

loop_
_atom_site_label
_atom_site_type_symbol
_atom_site_fract_x
_atom_site_fract_y
_atom_site_fract_z
_atom_site_U_iso_or_equiv
_atom_site_adp_type
_atom_site_occupancy
_atom_site_site_symmetry_order
_atom_site_calc_flag
_atom_site_refinement_flags_posn
_atom_site_refinement_flags_adp
_atom_site_refinement_flags_occupancy
_atom_site_disorder_assembly
_atom_site_disorder_group
Ru1 Ru 0.18987(2) 0.34333(2) 0.62595(2) 0.02124(9) Uani 1 1 d . . . . .
O2 O 0.24474(12) 0.4530(2) 0.72968(9) 0.0258(4) Uani 1 1 d . . . . .
O1 O 0.32664(12) 0.2353(2) 0.65109(10) 0.0266(4) Uani 1 1 d . . . . .
O4 O 0.01056(13) 0.5500(3) 0.58417(10) 0.0321(4) Uani 1 1 d . . . . .
O3 O 0.11281(16) 0.1323(3) 0.49161(11) 0.0368(5) Uani 1 1 d . . . . .
N2 N 0.16108(14) 0.2159(3) 0.71053(11) 0.0227(4) Uani 1 1 d . . . . .
N1 N 0.28712(14) 0.4702(3) 0.58632(11) 0.0236(4) Uani 1 1 d . . . . .
C18 C 0.07841(18) 0.4707(3) 0.60000(13) 0.0260(5) Uani 1 1 d . . . . .
C13 C 0.11890(17) 0.0495(3) 0.72215(14) 0.0245(5) Uani 1 1 d . . . . .
C1 C 0.35512(19) 0.3653(3) 0.62146(14) 0.0249(5) Uani 1 1 d . . . . .
C9 C 0.21702(18) 0.3196(3) 0.75789(14) 0.0243(5) Uani 1 1 d . . . . .
C10 C 0.25684(18) 0.3023(3) 0.83856(14) 0.0263(5) Uani 1 1 d . . . . .
H10 H 0.226958 0.200722 0.854146 0.032 Uiso 1 1 calc R U . . .
C14 C 0.0585(2) -0.0157(4) 0.64836(15) 0.0332(6) Uani 1 1 d . . . . .
H14A H 0.011641 0.072103 0.624882 0.050 Uiso 1 1 calc R U . . .
H14B H 0.026187 -0.122195 0.653986 0.050 Uiso 1 1 calc R U . . .
H14C H 0.099121 -0.038949 0.618888 0.050 Uiso 1 1 calc R U . . .
C5 C 0.29185(18) 0.6292(3) 0.54641(14) 0.0248(5) Uani 1 1 d . . . . .
C17 C 0.14149(18) 0.2130(4) 0.54259(15) 0.0278(5) Uani 1 1 d . . . . .
C12 C 0.2357(2) 0.4651(4) 0.87478(15) 0.0347(6) Uani 1 1 d . . . . .
H12A H 0.263722 0.565504 0.858966 0.052 Uiso 1 1 calc R U . . .
H12B H 0.262605 0.453229 0.927002 0.052 Uiso 1 1 calc R U . . .
H12C H 0.167154 0.480922 0.861570 0.052 Uiso 1 1 calc R U . . .
C7 C 0.3325(2) 0.5908(4) 0.48607(17) 0.0397(7) Uani 1 1 d . . . . .
H7A H 0.398386 0.553738 0.506646 0.059 Uiso 1 1 calc R U . . .
H7B H 0.329586 0.695178 0.457283 0.059 Uiso 1 1 calc R U . . .
H7C H 0.295637 0.498832 0.455504 0.059 Uiso 1 1 calc R U . . .
C8 C 0.1909(2) 0.6937(4) 0.51250(18) 0.0379(7) Uani 1 1 d . . . . .
H8A H 0.152770 0.603163 0.481822 0.057 Uiso 1 1 calc R U . . .
H8B H 0.191136 0.796506 0.483531 0.057 Uiso 1 1 calc R U . . .
H8C H 0.163894 0.722857 0.550369 0.057 Uiso 1 1 calc R U . . .
C2 C 0.46002(18) 0.3786(4) 0.63470(16) 0.0311(6) Uani 1 1 d . . . . .
H2 H 0.473142 0.481313 0.608568 0.037 Uiso 1 1 calc R U . . .
C15 C 0.0539(2) 0.0763(4) 0.76759(16) 0.0332(6) Uani 1 1 d . . . . .
H15A H 0.090704 0.121766 0.814775 0.050 Uiso 1 1 calc R U . . .
H15B H 0.025384 -0.034128 0.773597 0.050 Uiso 1 1 calc R U . . .
H15C H 0.004018 0.158631 0.743517 0.050 Uiso 1 1 calc R U . . .
C11 C 0.36343(19) 0.2717(4) 0.85896(15) 0.0337(6) Uani 1 1 d . . . . .
H11A H 0.375154 0.165117 0.836358 0.050 Uiso 1 1 calc R U . . .
H11B H 0.390536 0.261477 0.911226 0.050 Uiso 1 1 calc R U . . .
H11C H 0.392832 0.369098 0.842339 0.050 Uiso 1 1 calc R U . . .
C16 C 0.1960(2) -0.0837(4) 0.75575(17) 0.0351(6) Uani 1 1 d . . . . .
H16A H 0.239749 -0.089402 0.727800 0.053 Uiso 1 1 calc R U . . .
H16B H 0.167076 -0.197173 0.755777 0.053 Uiso 1 1 calc R U . . .
H16C H 0.230687 -0.049754 0.805200 0.053 Uiso 1 1 calc R U . . .
C6 C 0.3487(2) 0.7681(4) 0.59706(18) 0.0446(7) Uani 1 1 d . . . . .
H6A H 0.324124 0.782485 0.637340 0.067 Uiso 1 1 calc R U . . .
H6B H 0.343198 0.877569 0.571046 0.067 Uiso 1 1 calc R U . . .
H6C H 0.415213 0.733539 0.615308 0.067 Uiso 1 1 calc R U . . .
C3 C 0.5087(2) 0.4028(5) 0.71558(19) 0.0483(8) Uani 1 1 d . . . . .
H3A H 0.484443 0.507415 0.731621 0.072 Uiso 1 1 calc R U . . .
H3B H 0.577018 0.413919 0.725400 0.072 Uiso 1 1 calc R U . . .
H3C H 0.495739 0.302657 0.741392 0.072 Uiso 1 1 calc R U . . .
C4 C 0.4949(2) 0.2156(5) 0.6071(2) 0.0491(8) Uani 1 1 d . . . . .
H4A H 0.476385 0.113719 0.628966 0.074 Uiso 1 1 calc R U . . .
H4B H 0.563912 0.219466 0.619955 0.074 Uiso 1 1 calc R U . . .
H4C H 0.466852 0.209260 0.554821 0.074 Uiso 1 1 calc R U . . .

loop_
_atom_site_aniso_label
_atom_site_aniso_U_11
_atom_site_aniso_U_22
_atom_site_aniso_U_33
_atom_site_aniso_U_23
_atom_site_aniso_U_13
_atom_site_aniso_U_12
Ru1 0.01885(13) 0.02096(13) 0.02221(13) 0.00125(6) 0.00417(8) -0.00083(6)
O2 0.0287(9) 0.0235(9) 0.0226(9) 0.0006(7) 0.0045(7) -0.0059(7)
O1 0.0190(8) 0.0263(9) 0.0332(10) 0.0075(7) 0.0064(7) 0.0016(7)
O4 0.0240(9) 0.0360(10) 0.0343(10) 0.0013(8) 0.0066(7) 0.0080(8)
O3 0.0419(12) 0.0352(11) 0.0277(11) -0.0078(8) 0.0034(9) 0.0022(9)
N2 0.0230(10) 0.0215(10) 0.0223(10) 0.0007(8) 0.0053(8) -0.0040(8)
N1 0.0208(10) 0.0247(10) 0.0257(10) 0.0042(8) 0.0078(8) -0.0009(8)
C18 0.0299(13) 0.0261(12) 0.0216(12) -0.0014(9) 0.0075(10) -0.0054(10)
C13 0.0240(12) 0.0200(12) 0.0292(13) -0.0013(9) 0.0084(10) -0.0032(9)
C1 0.0239(13) 0.0243(12) 0.0251(13) 0.0013(9) 0.0058(10) -0.0005(9)
C9 0.0216(12) 0.0222(12) 0.0284(13) -0.0006(9) 0.0070(10) 0.0002(9)
C10 0.0281(13) 0.0254(12) 0.0235(12) 0.0007(10) 0.0056(10) -0.0022(10)
C14 0.0361(14) 0.0297(14) 0.0315(14) -0.0038(11) 0.0075(11) -0.0120(11)
C5 0.0246(12) 0.0211(12) 0.0260(13) 0.0027(10) 0.0044(10) -0.0020(9)
C17 0.0228(12) 0.0274(13) 0.0333(14) 0.0065(11) 0.0092(10) 0.0043(10)
C12 0.0368(15) 0.0377(15) 0.0292(14) -0.0050(11) 0.0101(11) 0.0014(12)
C7 0.0477(17) 0.0393(16) 0.0359(16) 0.0122(13) 0.0189(13) 0.0097(14)
C8 0.0289(14) 0.0350(15) 0.0479(18) 0.0174(13) 0.0096(13) 0.0039(12)
C2 0.0180(12) 0.0335(14) 0.0395(16) 0.0110(12) 0.0060(11) -0.0007(10)
C15 0.0356(14) 0.0272(14) 0.0421(16) -0.0036(11) 0.0196(12) -0.0067(11)
C11 0.0286(14) 0.0356(15) 0.0310(14) 0.0006(11) 0.0015(11) 0.0027(11)
C16 0.0320(14) 0.0234(13) 0.0464(17) 0.0016(12) 0.0075(12) 0.0020(11)
C6 0.0513(18) 0.0285(15) 0.0440(17) -0.0013(13) 0.0011(14) -0.0079(13)
C3 0.0367(17) 0.0479(19) 0.0456(19) 0.0119(15) -0.0074(14) -0.0122(14)
C4 0.0381(17) 0.055(2) 0.061(2) 0.0112(17) 0.0245(15) 0.0151(15)

loop_
_atom_type_symbol
_atom_type_description
_atom_type_scat_dispersion_real
_atom_type_scat_dispersion_imag
_atom_type_scat_source
C C 0.0181 0.0091 'International Tables Vol C Tables 4.2.6.8 and 6.1.1.4'
H H 0.0000 0.0000 'International Tables Vol C Tables 4.2.6.8 and 6.1.1.4'
N N 0.0311 0.0180 'International Tables Vol C Tables 4.2.6.8 and 6.1.1.4'
O O 0.0492 0.0322 'International Tables Vol C Tables 4.2.6.8 and 6.1.1.4'
Ru Ru 0.0552 3.2960 'International Tables Vol C Tables 4.2.6.8 and 6.1.1.4'

loop_
_exptl_crystal_face_index_h
_exptl_crystal_face_index_k
_exptl_crystal_face_index_l
_exptl_crystal_face_perp_dist
-9 -1 -2 0.0614
-5 4 3 0.1154
8 1 2 0.2135
-6 -3 -3 0.0519
-2 5 -2 0.1239
2 2 -12 0.0687
-6 0 12 0.0743
4 -4 -4 0.1343
-4 -2 11 0.0944
4 0 -13 0.0573
-4 2 11 0.1267
-1 -3 9 0.1168
-3 -2 12 0.1017
2 4 4 0.1400

loop_
_geom_angle_atom_site_label_1
_geom_angle_atom_site_label_2
_geom_angle_atom_site_label_3
_geom_angle
_geom_angle_site_symmetry_1
_geom_angle_site_symmetry_3
_geom_angle_publ_flag
O2 Ru1 C1 85.67(8) . . ?
O2 Ru1 C9 31.36(7) . . ?
O1 Ru1 O2 83.48(7) . . ?
O1 Ru1 C1 31.31(7) . . ?
O1 Ru1 C9 84.52(8) . . ?
N2 Ru1 O2 62.52(7) . . ?
N2 Ru1 O1 93.23(8) . . ?
N2 Ru1 N1 149.09(8) . . ?
N2 Ru1 C1 121.03(8) . . ?
N2 Ru1 C9 31.54(8) . . ?
N1 Ru1 O2 93.96(8) . . ?
N1 Ru1 O1 62.65(7) . . ?
N1 Ru1 C1 31.57(8) . . ?
N1 Ru1 C9 121.17(8) . . ?
C18 Ru1 O2 95.05(9) . . ?
C18 Ru1 O1 170.65(9) . . ?
C18 Ru1 N2 94.27(10) . . ?
C18 Ru1 N1 108.36(10) . . ?
C18 Ru1 C1 139.48(10) . . ?
C18 Ru1 C9 99.04(10) . . ?
C18 Ru1 C17 89.13(11) . . ?
C9 Ru1 C1 101.95(8) . . ?
C17 Ru1 O2 170.61(9) . . ?
C17 Ru1 O1 93.73(9) . . ?
C17 Ru1 N2 108.84(10) . . ?
C17 Ru1 N1 92.68(10) . . ?
C17 Ru1 C1 96.61(10) . . ?
C17 Ru1 C9 139.59(10) . . ?
C9 O2 Ru1 90.80(14) . . ?
C1 O1 Ru1 91.08(14) . . ?
C13 N2 Ru1 137.48(16) . . ?
C9 N2 Ru1 91.67(16) . . ?
C9 N2 C13 129.0(2) . . ?
C1 N1 Ru1 91.49(16) . . ?
C1 N1 C5 129.6(2) . . ?
C5 N1 Ru1 138.18(16) . . ?
O4 C18 Ru1 179.4(2) . . ?
N2 C13 C14 106.9(2) . . ?
N2 C13 C15 110.6(2) . . ?
N2 C13 C16 110.7(2) . . ?
C14 C13 C15 107.9(2) . . ?
C14 C13 C16 108.7(2) . . ?
C15 C13 C16 111.8(2) . . ?
O1 C1 Ru1 57.61(12) . . ?
O1 C1 N1 114.0(2) . . ?
O1 C1 C2 116.5(2) . . ?
N1 C1 Ru1 56.94(13) . . ?
N1 C1 C2 129.5(2) . . ?
C2 C1 Ru1 168.7(2) . . ?
O2 C9 Ru1 57.84(13) . . ?
O2 C9 N2 113.7(2) . . ?
O2 C9 C10 116.5(2) . . ?
N2 C9 Ru1 56.79(13) . . ?
N2 C9 C10 129.8(2) . . ?
C10 C9 Ru1 166.89(18) . . ?
C9 C10 H10 109.1 . . ?
C9 C10 C12 110.2(2) . . ?
C9 C10 C11 108.4(2) . . ?
C12 C10 H10 109.1 . . ?
C12 C10 C11 111.0(2) . . ?
C11 C10 H10 109.1 . . ?
C13 C14 H14A 109.5 . . ?
C13 C14 H14B 109.5 . . ?
C13 C14 H14C 109.5 . . ?
H14A C14 H14B 109.5 . . ?
H14A C14 H14C 109.5 . . ?
H14B C14 H14C 109.5 . . ?
N1 C5 C7 110.5(2) . . ?
N1 C5 C8 107.3(2) . . ?
N1 C5 C6 110.7(2) . . ?
C7 C5 C6 111.6(3) . . ?
C8 C5 C7 107.9(2) . . ?
C8 C5 C6 108.7(2) . . ?
O3 C17 Ru1 179.2(2) . . ?
C10 C12 H12A 109.5 . . ?
C10 C12 H12B 109.5 . . ?
C10 C12 H12C 109.5 . . ?
H12A C12 H12B 109.5 . . ?
H12A C12 H12C 109.5 . . ?
H12B C12 H12C 109.5 . . ?
C5 C7 H7A 109.5 . . ?
C5 C7 H7B 109.5 . . ?
C5 C7 H7C 109.5 . . ?
H7A C7 H7B 109.5 . . ?
H7A C7 H7C 109.5 . . ?
H7B C7 H7C 109.5 . . ?
C5 C8 H8A 109.5 . . ?
C5 C8 H8B 109.5 . . ?
C5 C8 H8C 109.5 . . ?
H8A C8 H8B 109.5 . . ?
H8A C8 H8C 109.5 . . ?
H8B C8 H8C 109.5 . . ?
C1 C2 H2 109.2 . . ?
C1 C2 C3 108.0(2) . . ?
C1 C2 C4 109.6(2) . . ?
C3 C2 H2 109.2 . . ?
C4 C2 H2 109.2 . . ?
C4 C2 C3 111.5(3) . . ?
C13 C15 H15A 109.5 . . ?
C13 C15 H15B 109.5 . . ?
C13 C15 H15C 109.5 . . ?
H15A C15 H15B 109.5 . . ?
H15A C15 H15C 109.5 . . ?
H15B C15 H15C 109.5 . . ?
C10 C11 H11A 109.5 . . ?
C10 C11 H11B 109.5 . . ?
C10 C11 H11C 109.5 . . ?
H11A C11 H11B 109.5 . . ?
H11A C11 H11C 109.5 . . ?
H11B C11 H11C 109.5 . . ?
C13 C16 H16A 109.5 . . ?
C13 C16 H16B 109.5 . . ?
C13 C16 H16C 109.5 . . ?
H16A C16 H16B 109.5 . . ?
H16A C16 H16C 109.5 . . ?
H16B C16 H16C 109.5 . . ?
C5 C6 H6A 109.5 . . ?
C5 C6 H6B 109.5 . . ?
C5 C6 H6C 109.5 . . ?
H6A C6 H6B 109.5 . . ?
H6A C6 H6C 109.5 . . ?
H6B C6 H6C 109.5 . . ?
C2 C3 H3A 109.5 . . ?
C2 C3 H3B 109.5 . . ?
C2 C3 H3C 109.5 . . ?
H3A C3 H3B 109.5 . . ?
H3A C3 H3C 109.5 . . ?
H3B C3 H3C 109.5 . . ?
C2 C4 H4A 109.5 . . ?
C2 C4 H4B 109.5 . . ?
C2 C4 H4C 109.5 . . ?
H4A C4 H4B 109.5 . . ?
H4A C4 H4C 109.5 . . ?
H4B C4 H4C 109.5 . . ?

loop_
_geom_bond_atom_site_label_1
_geom_bond_atom_site_label_2
_geom_bond_distance
_geom_bond_site_symmetry_2
_geom_bond_publ_flag
Ru1 O2 2.1178(17) . ?
Ru1 O1 2.1153(17) . ?
Ru1 N2 2.094(2) . ?
Ru1 N1 2.100(2) . ?
Ru1 C18 1.861(3) . ?
Ru1 C1 2.504(3) . ?
Ru1 C9 2.501(3) . ?
Ru1 C17 1.863(3) . ?
O2 C9 1.302(3) . ?
O1 C1 1.302(3) . ?
O4 C18 1.140(3) . ?
O3 C17 1.142(3) . ?
N2 C13 1.485(3) . ?
N2 C9 1.309(3) . ?
N1 C1 1.312(3) . ?
N1 C5 1.474(3) . ?
C13 C14 1.529(4) . ?
C13 C15 1.530(4) . ?
C13 C16 1.530(4) . ?
C1 C2 1.508(4) . ?
C9 C10 1.511(4) . ?
C10 H10 1.0000 . ?
C10 C12 1.531(4) . ?
C10 C11 1.531(4) . ?
C14 H14A 0.9800 . ?
C14 H14B 0.9800 . ?
C14 H14C 0.9800 . ?
C5 C7 1.525(4) . ?
C5 C8 1.525(4) . ?
C5 C6 1.527(4) . ?
C12 H12A 0.9800 . ?
C12 H12B 0.9800 . ?
C12 H12C 0.9800 . ?
C7 H7A 0.9800 . ?
C7 H7B 0.9800 . ?
C7 H7C 0.9800 . ?
C8 H8A 0.9800 . ?
C8 H8B 0.9800 . ?
C8 H8C 0.9800 . ?
C2 H2 1.0000 . ?
C2 C3 1.534(4) . ?
C2 C4 1.530(5) . ?
C15 H15A 0.9800 . ?
C15 H15B 0.9800 . ?
C15 H15C 0.9800 . ?
C11 H11A 0.9800 . ?
C11 H11B 0.9800 . ?
C11 H11C 0.9800 . ?
C16 H16A 0.9800 . ?
C16 H16B 0.9800 . ?
C16 H16C 0.9800 . ?
C6 H6A 0.9800 . ?
C6 H6B 0.9800 . ?
C6 H6C 0.9800 . ?
C3 H3A 0.9800 . ?
C3 H3B 0.9800 . ?
C3 H3C 0.9800 . ?
C4 H4A 0.9800 . ?
C4 H4B 0.9800 . ?
C4 H4C 0.9800 . ?

loop_
_geom_torsion_atom_site_label_1
_geom_torsion_atom_site_label_2
_geom_torsion_atom_site_label_3
_geom_torsion_atom_site_label_4
_geom_torsion
_geom_torsion_site_symmetry_1
_geom_torsion_site_symmetry_2
_geom_torsion_site_symmetry_3
_geom_torsion_site_symmetry_4
_geom_torsion_publ_flag
Ru1 O2 C9 N2 -10.8(2) . . . . ?
Ru1 O2 C9 C10 166.44(19) . . . . ?
Ru1 O1 C1 N1 -8.6(2) . . . . ?
Ru1 O1 C1 C2 168.9(2) . . . . ?
Ru1 N2 C13 C14 -20.8(3) . . . . ?
Ru1 N2 C13 C15 -138.1(2) . . . . ?
Ru1 N2 C13 C16 97.5(3) . . . . ?
Ru1 N2 C9 O2 10.9(2) . . . . ?
Ru1 N2 C9 C10 -165.9(2) . . . . ?
Ru1 N1 C1 O1 8.7(2) . . . . ?
Ru1 N1 C1 C2 -168.4(3) . . . . ?
Ru1 N1 C5 C7 -133.7(2) . . . . ?
Ru1 N1 C5 C8 -16.3(3) . . . . ?
Ru1 N1 C5 C6 102.1(3) . . . . ?
Ru1 C1 C2 C3 -6.4(11) . . . . ?
Ru1 C1 C2 C4 115.2(9) . . . . ?
Ru1 C9 C10 C12 117.2(8) . . . . ?
Ru1 C9 C10 C11 -4.4(9) . . . . ?
O2 C9 C10 C12 56.1(3) . . . . ?
O2 C9 C10 C11 -65.5(3) . . . . ?
O1 C1 C2 C3 -62.5(3) . . . . ?
O1 C1 C2 C4 59.1(3) . . . . ?
N2 C9 C10 C12 -127.2(3) . . . . ?
N2 C9 C10 C11 111.2(3) . . . . ?
N1 C1 C2 C3 114.5(3) . . . . ?
N1 C1 C2 C4 -123.9(3) . . . . ?
C13 N2 C9 Ru1 166.5(3) . . . . ?
C13 N2 C9 O2 177.4(2) . . . . ?
C13 N2 C9 C10 0.6(4) . . . . ?
C1 N1 C5 C7 59.4(4) . . . . ?
C1 N1 C5 C8 176.8(3) . . . . ?
C1 N1 C5 C6 -64.8(4) . . . . ?
C9 N2 C13 C14 179.4(2) . . . . ?
C9 N2 C13 C15 62.1(3) . . . . ?
C9 N2 C13 C16 -62.3(3) . . . . ?
C5 N1 C1 Ru1 171.3(3) . . . . ?
C5 N1 C1 O1 180.0(2) . . . . ?
C5 N1 C1 C2 2.9(5) . . . . ?

loop_
_exptl_oxdiff_crystal_face_indexfrac_h
_exptl_oxdiff_crystal_face_indexfrac_k
_exptl_oxdiff_crystal_face_indexfrac_l
_exptl_oxdiff_crystal_face_x
_exptl_oxdiff_crystal_face_y
_exptl_oxdiff_crystal_face_z
-8.5451 -0.6780 -1.8867 -0.2648 -0.3474 0.8995
-4.6566 4.3893 2.9542 -0.5985 -0.7807 -0.1798
8.3177 1.3038 1.8716 0.2248 0.2360 -0.9454
-6.2061 -3.0940 -2.9536 0.0224 0.0971 0.9950
-2.4813 4.6901 -2.0373 -0.2282 -0.9537 -0.1959
2.1269 2.1373 -11.5228 0.6486 -0.7585 0.0637
-6.1461 0.1487 11.9365 -0.9721 0.2327 0.0291
4.3148 -4.3705 -4.3986 0.6630 0.6991 0.2676
-4.3589 -2.3757 11.0164 -0.7140 0.6770 0.1784
4.3075 -0.2450 -12.6303 0.9290 -0.3281 0.1711
-3.6398 2.4750 11.0179 -0.9138 -0.0729 -0.3997
-0.7498 -3.4458 9.0853 -0.3827 0.9222 0.0554
-2.7353 -1.7244 11.9932 -0.7238 0.6861 -0.0736
2.3953 4.3940 4.0469 -0.3270 -0.4250 -0.8441
